data_7055302
loop_
_publ_author_name
'Zhang, Xiao-Peng'
'Liu, Fu-Qiang'
'Lai, Jian-Cheng'
'Li, Cheng-Hui'
'Li, Ai-Min'
'You, Xiao-Zeng'

_publ_section_title
;
 Novel redox responsive chiral cyclometalated platinum(ii) complexes with
 pinene functionalized C^N^N ligands
;
_journal_issue 3
_journal_name_full 'New J. Chem.'
_journal_page_first 2628
_journal_paper_doi 10.1039/C5NJ02932E
_journal_volume 40
_journal_year 2016
_chemical_absolute_configuration unk
_chemical_formula_moiety 'C49 H39 N3 Pt'
_chemical_formula_sum 'C49 H39 N3 Pt'
_chemical_formula_weight 864.92
_space_group_crystal_system orthorhombic
_space_group_IT_number 19
_space_group_name_Hall 'P 2ac 2ab'
_space_group_name_H-M_alt 'P 21 21 21'
_symmetry_space_group_name_Hall 'P 2ac 2ab'
_symmetry_space_group_name_H-M 'P 21 21 21'
_atom_sites_solution_hydrogens geom
_audit_creation_method SHELXL-2014/8
_audit_update_record
;
2015-12-31 deposited with the CCDC.
2016-01-11 downloaded from the CCDC.
;
_cell_angle_alpha 90
_cell_angle_beta 90
_cell_angle_gamma 90
_cell_formula_units_Z 4
_cell_length_a 11.2437(5)
_cell_length_b 15.0330(8)
_cell_length_c 23.3412(11)
_cell_measurement_reflns_used 9928
_cell_measurement_temperature 296(2)
_cell_measurement_theta_max 27.474
_cell_measurement_theta_min 2.262
_cell_volume 3945.3(3)
_computing_cell_refinement SMART
_computing_data_collection SMART,(Bruker,2000)
_computing_data_reduction SAINT(Bruker,2000)
_computing_molecular_graphics SHELXTL
_computing_publication_material SHELXTL
_computing_structure_refinement 'SHELXL-2014/8 (Sheldrick, 2014)'
_computing_structure_solution 'SHELXL-2014/8 (Sheldrick, 2014)'
_diffrn_ambient_temperature 296(2)
_diffrn_measured_fraction_theta_full 0.998
_diffrn_measured_fraction_theta_max 0.996
_diffrn_measurement_device_type 'Bruker Smart Aepex CCD'
_diffrn_measurement_method 'phi and omega scans'
_diffrn_radiation_type MoK\a
_diffrn_radiation_wavelength 0.71073
_diffrn_reflns_av_R_equivalents 0.0260
_diffrn_reflns_av_unetI/netI 0.0395
_diffrn_reflns_Laue_measured_fraction_full 0.998
_diffrn_reflns_Laue_measured_fraction_max 0.996
_diffrn_reflns_limit_h_max 13
_diffrn_reflns_limit_h_min -14
_diffrn_reflns_limit_k_max 13
_diffrn_reflns_limit_k_min -19
_diffrn_reflns_limit_l_max 30
_diffrn_reflns_limit_l_min -30
_diffrn_reflns_number 26915
_diffrn_reflns_point_group_measured_fraction_full 0.995
_diffrn_reflns_point_group_measured_fraction_max 0.993
_diffrn_reflns_theta_full 25.242
_diffrn_reflns_theta_max 27.523
_diffrn_reflns_theta_min 1.611
_diffrn_source 'fine-focus sealed tube'
_exptl_absorpt_coefficient_mu 3.594
_exptl_absorpt_correction_T_max 0.5334
_exptl_absorpt_correction_T_min 0.4221
_exptl_absorpt_correction_type multi-scan
_exptl_absorpt_process_details SADABS;Bruker,2000
_exptl_crystal_colour pale-yellow
_exptl_crystal_density_diffrn 1.456
_exptl_crystal_description block
_exptl_crystal_F_000 1728
_exptl_crystal_size_max 0.290
_exptl_crystal_size_mid 0.240
_exptl_crystal_size_min 0.200
_refine_diff_density_max 0.824
_refine_diff_density_min -0.621
_refine_diff_density_rms 0.067
_refine_ls_abs_structure_details
;
 Flack x determined using 3542 quotients [(I+)-(I-)]/[(I+)+(I-)]
 (Parsons, Flack and Wagner, Acta Cryst. B69 (2013) 249-259).
;
_refine_ls_abs_structure_Flack 0.005(4)
_refine_ls_extinction_method none
_refine_ls_goodness_of_fit_ref 1.042
_refine_ls_hydrogen_treatment constr
_refine_ls_matrix_type full
_refine_ls_number_parameters 429
_refine_ls_number_reflns 9034
_refine_ls_number_restraints 335
_refine_ls_restrained_S_all 1.138
_refine_ls_R_factor_all 0.0283
_refine_ls_R_factor_gt 0.0252
_refine_ls_shift/su_max 0.002
_refine_ls_shift/su_mean 0.000
_refine_ls_structure_factor_coef Fsqd
_refine_ls_weighting_details 'w=1/[\s^2^(Fo^2^)+(0.0300P)^2^+0.1960P] where P=(Fo^2^+2Fc^2^)/3'
_refine_ls_weighting_scheme calc
_refine_ls_wR_factor_gt 0.0624
_refine_ls_wR_factor_ref 0.0635
_reflns_Friedel_coverage 0.795
_reflns_Friedel_fraction_full 0.991
_reflns_Friedel_fraction_max 0.988
_reflns_number_gt 8436
_reflns_number_total 9034
_reflns_threshold_expression 'I > 2\s(I)'
_cod_data_source_file c5nj02932e1.cif
_cod_data_source_block shelx
_cod_depositor_comments 'Adding full bibliography for 7055302--7055303.cif.'
_cod_database_code 7055302
_shelx_shelxl_version_number 2014/8
_shelx_space_group_comment
;
The symmetry employed for this shelxl refinement is uniquely defined
by the following loop, which should always be used as a source of
symmetry information in preference to the above space-group names.
They are only intended as comments.
;
_shelx_estimated_absorpt_t_min 0.422
_shelx_estimated_absorpt_t_max 0.533

loop_
_space_group_symop_operation_xyz
'x, y, z'
'-x+1/2, -y, z+1/2'
'-x, y+1/2, -z+1/2'
'x+1/2, -y+1/2, -z'

loop_
_atom_site_label
_atom_site_type_symbol
_atom_site_fract_x
_atom_site_fract_y
_atom_site_fract_z
_atom_site_U_iso_or_equiv
_atom_site_adp_type
_atom_site_occupancy
_atom_site_site_symmetry_order
_atom_site_calc_flag
_atom_site_refinement_flags_posn
_atom_site_refinement_flags_adp
_atom_site_refinement_flags_occupancy
_atom_site_disorder_assembly
_atom_site_disorder_group
C1 C 0.1491(3) 0.22573(17) 0.72644(16) 0.0505(11) Uani 1 1 d G U . . .
C10 C 0.1239(3) 0.1600(2) 0.68634(14) 0.0554(11) Uani 1 1 d G U . . .
C11 C 0.1463(4) 0.0713(2) 0.69917(17) 0.0674(13) Uani 1 1 d G U . . .
H11 H 0.1294 0.0273 0.6723 0.081 Uiso 1 1 calc R U . . .
C12 C 0.1938(4) 0.04828(18) 0.75211(19) 0.0719(14) Uani 1 1 d G U . . .
H12 H 0.2088 -0.0111 0.7607 0.086 Uiso 1 1 calc R U . . .
C13 C 0.2190(3) 0.1140(3) 0.79221(15) 0.0662(13) Uani 1 1 d G U . . .
H13 H 0.2508 0.0986 0.8276 0.079 Uiso 1 1 calc R U . . .
C14 C 0.1966(3) 0.2027(2) 0.77938(14) 0.0574(12) Uani 1 1 d G U . . .
H14 H 0.2135 0.2467 0.8062 0.069 Uiso 1 1 calc R U . . .
C3 C 0.1339(5) 0.4158(4) 0.7706(2) 0.0459(11) Uani 1 1 d . U . . .
C4 C 0.2624(5) 0.3741(4) 0.6705(2) 0.0497(12) Uani 1 1 d . U . . .
C5 C 0.0828(3) 0.1895(2) 0.62926(13) 0.0563(12) Uani 1 1 d G U . . .
C6 C 0.0651(4) 0.14152(18) 0.57908(17) 0.0689(14) Uani 1 1 d G U . . .
H6 H 0.0793 0.0806 0.5784 0.083 Uiso 1 1 calc R U . . .
C7 C 0.0261(4) 0.1846(2) 0.52985(13) 0.0724(15) Uani 1 1 d G U . . .
H7 H 0.0143 0.1525 0.4963 0.087 Uiso 1 1 calc R U . . .
C8 C 0.0049(4) 0.2757(3) 0.53080(12) 0.0644(13) Uani 1 1 d G U . . .
H8 H -0.0212 0.3045 0.4979 0.077 Uiso 1 1 calc R U . . .
C9 C 0.0226(3) 0.32367(17) 0.58098(14) 0.0515(12) Uani 1 1 d G U . . .
N2 N 0.0615(3) 0.2806(2) 0.63021(11) 0.0468(10) Uani 1 1 d G . . . .
C2 C -0.0698(5) 0.3204(3) 0.7321(2) 0.0448(11) Uani 1 1 d . U . . .
C15 C 0.0134(3) 0.41911(15) 0.58850(12) 0.0462(10) Uani 1 1 d G U . . .
C16 C -0.0076(3) 0.4782(2) 0.54381(9) 0.0494(11) Uani 1 1 d G U . . .
H16 H -0.0224 0.4567 0.5071 0.059 Uiso 1 1 calc R U . . .
C17 C -0.0062(3) 0.5693(2) 0.55394(11) 0.0479(10) Uani 1 1 d G U . . .
C18 C 0.0160(3) 0.60133(14) 0.60876(13) 0.0432(10) Uani 1 1 d G U . . .
C19 C 0.0369(3) 0.54226(18) 0.65346(9) 0.0404(10) Uani 1 1 d G U . . .
H19 H 0.0518 0.5637 0.6901 0.049 Uiso 1 1 calc R U . . .
N1 N 0.0356(3) 0.45115(17) 0.64333(10) 0.0393(9) Uani 1 1 d G . . . .
C20 C -0.0230(5) 0.6362(4) 0.5062(2) 0.0571(12) Uani 1 1 d . U . . .
H20A H -0.0993 0.6265 0.4878 0.069 Uiso 1 1 calc R U . . .
H20B H 0.0388 0.6283 0.4776 0.069 Uiso 1 1 calc R U . . .
C21 C -0.0177(6) 0.7308(5) 0.5300(3) 0.0603(12) Uani 1 1 d . U . . .
H21 H -0.0317 0.7780 0.5019 0.072 Uiso 1 1 calc R U . . .
C22 C -0.0941(6) 0.7364(4) 0.5844(2) 0.0599(12) Uani 1 1 d . U . . .
H22A H -0.1622 0.6967 0.5845 0.072 Uiso 1 1 calc R U . . .
H22B H -0.1169 0.7964 0.5950 0.072 Uiso 1 1 calc R U . . .
C23 C 0.0159(5) 0.7001(4) 0.6173(2) 0.0500(11) Uani 1 1 d . U . . .
H23 H 0.0276 0.7216 0.6566 0.060 Uiso 1 1 calc R U . . .
C24 C 0.0935(6) 0.7447(4) 0.5693(3) 0.0658(9) Uani 1 1 d . U . . .
C25 C 0.1146(6) 0.8421(5) 0.5839(3) 0.0688(10) Uani 1 1 d . U . . .
H25A H 0.1388 0.8735 0.5500 0.103 Uiso 1 1 calc R U . . .
H25B H 0.1759 0.8465 0.6124 0.103 Uiso 1 1 calc R U . . .
H25C H 0.0425 0.8677 0.5984 0.103 Uiso 1 1 calc R U . . .
C26 C 0.2103(6) 0.7020(5) 0.5521(3) 0.0668(10) Uani 1 1 d . U . . .
H26A H 0.2703 0.7167 0.5798 0.100 Uiso 1 1 calc R U . . .
H26B H 0.2338 0.7236 0.5151 0.100 Uiso 1 1 calc R U . . .
H26C H 0.2008 0.6386 0.5506 0.100 Uiso 1 1 calc R U . . .
C27 C -0.1631(5) 0.3020(4) 0.7519(2) 0.0532(12) Uani 1 1 d . U . . .
C28 C -0.2761(4) 0.2757(3) 0.7780(2) 0.0716(14) Uani 1 1 d G U . . .
C29 C -0.3584(5) 0.3406(3) 0.7933(2) 0.1012(18) Uani 1 1 d G U . . .
H29 H -0.3428 0.4001 0.7855 0.121 Uiso 1 1 calc R U . . .
C30 C -0.4638(4) 0.3164(4) 0.8202(3) 0.121(2) Uani 1 1 d G U . . .
H30 H -0.5189 0.3598 0.8304 0.145 Uiso 1 1 calc R U . . .
C31 C -0.4870(4) 0.2274(5) 0.8318(3) 0.117(2) Uani 1 1 d G U . . .
H31 H -0.5576 0.2112 0.8498 0.140 Uiso 1 1 calc R U . . .
C32 C -0.4048(5) 0.1626(3) 0.8165(2) 0.106(2) Uani 1 1 d G U . . .
H32 H -0.4203 0.1030 0.8243 0.127 Uiso 1 1 calc R U . . .
C33 C -0.2993(4) 0.1867(3) 0.7896(2) 0.0873(17) Uani 1 1 d G U . . .
H33 H -0.2442 0.1434 0.7794 0.105 Uiso 1 1 calc R U . . .
C34 C 0.1599(5) 0.4617(4) 0.8109(2) 0.0505(11) Uani 1 1 d . U . . .
C35 C 0.1950(4) 0.5196(2) 0.85703(15) 0.0534(11) Uani 1 1 d G U . . .
C36 C 0.1966(4) 0.6108(3) 0.84745(16) 0.0671(14) Uani 1 1 d G U . . .
H36 H 0.1752 0.6334 0.8118 0.081 Uiso 1 1 calc R U . . .
C37 C 0.2302(4) 0.6684(2) 0.8911(2) 0.0829(16) Uani 1 1 d G U . . .
H37 H 0.2313 0.7295 0.8847 0.099 Uiso 1 1 calc R U . . .
C38 C 0.2622(4) 0.6348(3) 0.94442(18) 0.0902(17) Uani 1 1 d G U . . .
H38 H 0.2847 0.6733 0.9737 0.108 Uiso 1 1 calc R U . . .
C39 C 0.2606(4) 0.5435(3) 0.95401(15) 0.0885(17) Uani 1 1 d G U . . .
H39 H 0.2820 0.5210 0.9897 0.106 Uiso 1 1 calc R U . . .
C40 C 0.2270(4) 0.4859(2) 0.91031(18) 0.0745(15) Uani 1 1 d G U . . .
H40 H 0.2259 0.4249 0.9167 0.089 Uiso 1 1 calc R U . . .
C41 C 0.3508(5) 0.3941(4) 0.6497(2) 0.0503(11) Uani 1 1 d . U . . .
C42 C 0.4626(3) 0.4250(3) 0.62324(17) 0.0516(11) Uani 1 1 d G U . . .
C43 C 0.4559(3) 0.4897(3) 0.58084(19) 0.0671(14) Uani 1 1 d G U . . .
H43 H 0.3824 0.5128 0.5702 0.080 Uiso 1 1 calc R U . . .
C44 C 0.5590(4) 0.5198(3) 0.55429(18) 0.0833(17) Uani 1 1 d G U . . .
H44 H 0.5545 0.5631 0.5259 0.100 Uiso 1 1 calc R U . . .
C45 C 0.6688(3) 0.4852(3) 0.5702(2) 0.0850(17) Uani 1 1 d G U . . .
H45 H 0.7377 0.5053 0.5524 0.102 Uiso 1 1 calc R U . . .
C46 C 0.6755(3) 0.4204(3) 0.6126(2) 0.0820(16) Uani 1 1 d G U . . .
H46 H 0.7489 0.3973 0.6232 0.098 Uiso 1 1 calc R U . . .
C47 C 0.5724(3) 0.3903(3) 0.63911(18) 0.0711(15) Uani 1 1 d G U . . .
H47 H 0.5769 0.3470 0.6675 0.085 Uiso 1 1 calc R U . . .
Pt1 Pt 0.09599(2) 0.34735(2) 0.70054(2) 0.03899(6) Uani 1 1 d . . . . .
C49 C 0.9169(10) 0.4056(11) 0.3767(5) 0.148(3) Uani 1 1 d D U . . .
C48A C 0.9572(13) 0.3495(13) 0.3253(5) 0.148(3) Uani 0.770(14) 1 d D U P A 1
H48A H 1.0237 0.3132 0.3362 0.222 Uiso 0.770(14) 1 calc R U P A 1
H48B H 0.9803 0.3881 0.2944 0.222 Uiso 0.770(14) 1 calc R U P A 1
H48C H 0.8929 0.3120 0.3130 0.222 Uiso 0.770(14) 1 calc R U P A 1
N3A N 0.8690(11) 0.4375(13) 0.4151(5) 0.148(3) Uani 0.770(14) 1 d D U P A 1
C48B C 0.985(3) 0.452(4) 0.3277(13) 0.148(3) Uani 0.230(14) 1 d D U P A 2
H48D H 0.9826 0.4154 0.2940 0.222 Uiso 0.230(14) 1 calc R U P A 2
H48E H 1.0665 0.4607 0.3390 0.222 Uiso 0.230(14) 1 calc R U P A 2
H48F H 0.9492 0.5084 0.3197 0.222 Uiso 0.230(14) 1 calc R U P A 2
N3B N 0.880(3) 0.374(3) 0.4182(11) 0.148(3) Uani 0.230(14) 1 d D U P A 2

loop_
_atom_site_aniso_label
_atom_site_aniso_U_11
_atom_site_aniso_U_22
_atom_site_aniso_U_33
_atom_site_aniso_U_23
_atom_site_aniso_U_13
_atom_site_aniso_U_12
C1 0.042(2) 0.039(2) 0.070(3) 0.004(2) 0.015(2) 0.000(2)
C10 0.047(2) 0.040(2) 0.079(3) -0.006(2) 0.018(2) -0.0024(19)
C11 0.062(3) 0.045(2) 0.096(3) -0.005(3) 0.018(3) 0.000(2)
C12 0.067(3) 0.046(3) 0.102(3) 0.013(3) 0.026(3) 0.012(3)
C13 0.061(3) 0.053(2) 0.085(3) 0.016(3) 0.023(3) 0.011(2)
C14 0.053(3) 0.047(2) 0.072(3) 0.007(2) 0.018(2) 0.003(2)
C3 0.043(3) 0.042(2) 0.053(3) 0.003(2) 0.005(2) 0.003(2)
C4 0.053(3) 0.045(3) 0.051(3) -0.002(2) 0.003(2) 0.000(2)
C5 0.050(2) 0.043(2) 0.076(3) -0.017(2) 0.014(2) -0.006(2)
C6 0.068(3) 0.053(3) 0.086(3) -0.025(3) 0.011(3) -0.003(2)
C7 0.077(3) 0.065(3) 0.076(3) -0.029(3) 0.006(3) -0.011(3)
C8 0.069(3) 0.064(3) 0.060(3) -0.017(3) 0.004(2) -0.015(3)
C9 0.049(2) 0.051(3) 0.055(2) -0.015(2) 0.009(2) -0.012(2)
N2 0.042(2) 0.042(2) 0.056(3) -0.009(2) 0.0129(19) -0.0075(17)
C2 0.055(3) 0.035(2) 0.045(2) 0.0013(19) 0.003(2) -0.002(2)
C15 0.042(2) 0.051(2) 0.045(2) -0.007(2) 0.0073(19) -0.008(2)
C16 0.046(2) 0.062(3) 0.040(2) -0.003(2) 0.002(2) -0.005(2)
C17 0.042(2) 0.060(2) 0.042(2) 0.006(2) 0.0004(18) -0.0018(19)
C18 0.0374(19) 0.049(2) 0.043(2) 0.0061(19) 0.0026(18) -0.0014(18)
C19 0.038(2) 0.042(2) 0.041(2) 0.001(2) 0.0026(19) -0.001(2)
N1 0.037(2) 0.040(2) 0.041(2) -0.0022(18) 0.0033(17) -0.0062(18)
C20 0.055(2) 0.069(3) 0.048(2) 0.014(2) -0.009(2) 0.001(2)
C21 0.059(2) 0.064(3) 0.059(2) 0.019(2) -0.009(2) -0.001(2)
C22 0.056(2) 0.059(3) 0.064(3) 0.011(2) -0.006(2) 0.009(3)
C23 0.049(2) 0.050(2) 0.051(2) 0.009(2) -0.0024(19) -0.001(2)
C24 0.0628(19) 0.066(2) 0.068(2) 0.0219(18) -0.0085(17) -0.0099(19)
C25 0.068(2) 0.067(2) 0.072(2) 0.023(2) -0.0099(19) -0.011(2)
C26 0.062(2) 0.069(2) 0.069(2) 0.022(2) -0.0068(19) -0.010(2)
C27 0.051(3) 0.052(3) 0.056(3) 0.002(2) 0.001(2) -0.010(2)
C28 0.057(3) 0.088(3) 0.070(3) 0.012(3) 0.004(2) -0.023(3)
C29 0.069(3) 0.121(4) 0.114(4) 0.016(4) 0.027(3) -0.009(3)
C30 0.085(4) 0.145(5) 0.134(4) 0.015(4) 0.028(4) -0.014(4)
C31 0.084(4) 0.143(5) 0.123(4) 0.025(4) 0.016(4) -0.037(4)
C32 0.093(4) 0.122(4) 0.103(4) 0.029(4) 0.000(3) -0.047(4)
C33 0.079(3) 0.102(4) 0.081(3) 0.024(3) -0.001(3) -0.036(3)
C34 0.052(2) 0.048(2) 0.051(3) 0.000(2) -0.001(2) 0.001(2)
C35 0.051(2) 0.054(2) 0.056(2) -0.007(2) -0.004(2) -0.007(2)
C36 0.065(3) 0.058(3) 0.078(3) -0.009(3) 0.003(3) -0.003(3)
C37 0.072(3) 0.070(3) 0.107(4) -0.025(3) 0.000(3) -0.005(3)
C38 0.072(3) 0.095(4) 0.104(4) -0.037(3) -0.018(3) -0.008(3)
C39 0.077(3) 0.103(4) 0.086(3) -0.017(3) -0.028(3) -0.005(3)
C40 0.071(3) 0.080(3) 0.072(3) -0.002(3) -0.022(3) -0.008(3)
C41 0.051(2) 0.046(2) 0.055(3) -0.002(2) 0.005(2) 0.003(2)
C42 0.043(2) 0.046(2) 0.065(3) -0.007(2) 0.012(2) -0.0029(19)
C43 0.063(3) 0.063(3) 0.075(3) 0.004(3) 0.017(3) -0.003(3)
C44 0.081(3) 0.076(3) 0.093(4) 0.008(3) 0.031(3) -0.013(3)
C45 0.068(3) 0.078(4) 0.109(4) -0.011(3) 0.030(3) -0.018(3)
C46 0.053(3) 0.075(3) 0.118(4) -0.014(3) 0.013(3) -0.008(3)
C47 0.052(3) 0.063(3) 0.098(3) 0.001(3) 0.006(3) -0.004(2)
Pt1 0.03765(9) 0.03327(8) 0.04605(10) -0.00186(8) 0.00732(8) -0.00266(8)
C49 0.112(5) 0.214(9) 0.118(5) -0.022(6) -0.042(4) 0.020(6)
C48A 0.111(5) 0.214(9) 0.119(5) -0.022(6) -0.041(4) 0.020(6)
N3A 0.113(5) 0.214(9) 0.119(5) -0.022(6) -0.041(4) 0.019(6)
C48B 0.111(5) 0.214(9) 0.119(5) -0.022(6) -0.041(4) 0.020(6)
N3B 0.112(5) 0.214(9) 0.119(5) -0.022(6) -0.041(4) 0.020(6)

loop_
_atom_type_symbol
_atom_type_description
_atom_type_scat_dispersion_real
_atom_type_scat_dispersion_imag
_atom_type_scat_source
C C 0.0033 0.0016 'International Tables Vol C Tables 4.2.6.8 and 6.1.1.4'
H H 0.0000 0.0000 'International Tables Vol C Tables 4.2.6.8 and 6.1.1.4'
N N 0.0061 0.0033 'International Tables Vol C Tables 4.2.6.8 and 6.1.1.4'
Pt Pt -1.7033 8.3905 'International Tables Vol C Tables 4.2.6.8 and 6.1.1.4'

loop_
_geom_angle_atom_site_label_1
_geom_angle_atom_site_label_2
_geom_angle_atom_site_label_3
_geom_angle
C10 C1 C14 120.0
C10 C1 Pt1 112.47(19)
C14 C1 Pt1 127.32(19)
C1 C10 C11 120.0
C1 C10 C5 117.2(3)
C11 C10 C5 122.6(3)
C12 C11 C10 120.0
C12 C11 H11 120.0
C10 C11 H11 120.0
C11 C12 C13 120.0
C11 C12 H12 120.0
C13 C12 H12 120.0
C14 C13 C12 120.0
C14 C13 H13 120.0
C12 C13 H13 120.0
C13 C14 C1 120.0
C13 C14 H14 120.0
C1 C14 H14 120.0
C34 C3 Pt1 175.7(5)
C41 C4 Pt1 173.3(5)
C6 C5 N2 120.0
C6 C5 C10 130.4(3)
N2 C5 C10 109.6(3)
C7 C6 C5 120.0
C7 C6 H6 120.0
C5 C6 H6 120.0
C6 C7 C8 120.0
C6 C7 H7 120.0
C8 C7 H7 120.0
C9 C8 C7 120.0
C9 C8 H8 120.0
C7 C8 H8 120.0
N2 C9 C8 120.0
N2 C9 C15 112.6(2)
C8 C9 C15 127.3(2)
C9 N2 C5 120.0
C9 N2 Pt1 121.02(18)
C5 N2 Pt1 118.89(18)
C27 C2 Pt1 177.0(5)
C16 C15 N1 120.0
C16 C15 C9 123.6(2)
N1 C15 C9 116.2(2)
C15 C16 C17 120.0
C15 C16 H16 120.0
C17 C16 H16 120.0
C16 C17 C18 120.0
C16 C17 C20 121.9(3)
C18 C17 C20 118.1(3)
C19 C18 C17 120.0
C19 C18 C23 122.2(3)
C17 C18 C23 117.8(3)
C18 C19 N1 120.0
C18 C19 H19 120.0
N1 C19 H19 120.0
C19 N1 C15 120.0
C19 N1 Pt1 127.05(15)
C15 N1 Pt1 112.01(15)
C17 C20 C21 110.2(4)
C17 C20 H20A 109.6
C21 C20 H20A 109.6
C17 C20 H20B 109.6
C21 C20 H20B 109.6
H20A C20 H20B 108.1
C20 C21 C22 109.3(5)
C20 C21 C24 111.6(5)
C22 C21 C24 87.5(5)
C20 C21 H21 115.1
C22 C21 H21 115.1
C24 C21 H21 115.1
C21 C22 C23 86.8(5)
C21 C22 H22A 114.2
C23 C22 H22A 114.2
C21 C22 H22B 114.2
C23 C22 H22B 114.2
H22A C22 H22B 111.4
C18 C23 C22 106.4(4)
C18 C23 C24 109.1(5)
C22 C23 C24 86.5(4)
C18 C23 H23 116.9
C22 C23 H23 116.9
C24 C23 H23 116.9
C26 C24 C25 109.4(6)
C26 C24 C21 118.8(6)
C25 C24 C21 112.6(5)
C26 C24 C23 119.3(5)
C25 C24 C23 109.7(5)
C21 C24 C23 85.3(5)
C24 C25 H25A 109.5
C24 C25 H25B 109.5
H25A C25 H25B 109.5
C24 C25 H25C 109.5
H25A C25 H25C 109.5
H25B C25 H25C 109.5
C24 C26 H26A 109.5
C24 C26 H26B 109.5
H26A C26 H26B 109.5
C24 C26 H26C 109.5
H26A C26 H26C 109.5
H26B C26 H26C 109.5
C2 C27 C28 177.2(6)
C29 C28 C33 120.0
C29 C28 C27 119.7(4)
C33 C28 C27 120.2(4)
C30 C29 C28 120.0
C30 C29 H29 120.0
C28 C29 H29 120.0
C29 C30 C31 120.0
C29 C30 H30 120.0
C31 C30 H30 120.0
C32 C31 C30 120.0
C32 C31 H31 120.0
C30 C31 H31 120.0
C33 C32 C31 120.0
C33 C32 H32 120.0
C31 C32 H32 120.0
C32 C33 C28 120.0
C32 C33 H33 120.0
C28 C33 H33 120.0
C3 C34 C35 176.8(6)
C36 C35 C40 120.0
C36 C35 C34 118.7(3)
C40 C35 C34 121.3(3)
C35 C36 C37 120.0
C35 C36 H36 120.0
C37 C36 H36 120.0
C36 C37 C38 120.0
C36 C37 H37 120.0
C38 C37 H37 120.0
C37 C38 C39 120.0
C37 C38 H38 120.0
C39 C38 H38 120.0
C40 C39 C38 120.0
C40 C39 H39 120.0
C38 C39 H39 120.0
C39 C40 C35 120.0
C39 C40 H40 120.0
C35 C40 H40 120.0
C4 C41 C42 176.9(6)
C43 C42 C47 120.0
C43 C42 C41 118.1(3)
C47 C42 C41 121.9(3)
C44 C43 C42 120.0
C44 C43 H43 120.0
C42 C43 H43 120.0
C43 C44 C45 120.0
C43 C44 H44 120.0
C45 C44 H44 120.0
C46 C45 C44 120.0
C46 C45 H45 120.0
C44 C45 H45 120.0
C47 C46 C45 120.0
C47 C46 H46 120.0
C45 C46 H46 120.0
C46 C47 C42 120.0
C46 C47 H47 120.0
C42 C47 H47 120.0
N2 Pt1 C3 178.72(19)
N2 Pt1 C1 81.11(14)
C3 Pt1 C1 99.20(19)
N2 Pt1 C4 89.69(18)
C3 Pt1 C4 89.1(2)
C1 Pt1 C4 90.57(19)
N2 Pt1 C2 91.17(17)
C3 Pt1 C2 90.1(2)
C1 Pt1 C2 88.98(18)
C4 Pt1 C2 179.0(2)
N2 Pt1 N1 77.92(12)
C3 Pt1 N1 101.69(17)
C1 Pt1 N1 158.79(13)
C4 Pt1 N1 86.20(18)
C2 Pt1 N1 94.56(16)
N3A C49 C48A 167.4(19)
N3B C49 C48B 169.8(18)
C49 C48A H48A 109.5
C49 C48A H48B 109.5
H48A C48A H48B 109.5
C49 C48A H48C 109.5
H48A C48A H48C 109.5
H48B C48A H48C 109.5
C49 C48B H48D 109.5
C49 C48B H48E 109.5
H48D C48B H48E 109.5
C49 C48B H48F 109.5
H48D C48B H48F 109.5
H48E C48B H48F 109.5

loop_
_geom_bond_atom_site_label_1
_geom_bond_atom_site_label_2
_geom_bond_distance
C1 C10 1.3900
C1 C14 1.3900
C1 Pt1 2.016(3)
C10 C11 1.3900
C10 C5 1.478(4)
C11 C12 1.3900
C11 H11 0.9300
C12 C13 1.3900
C12 H12 0.9300
C13 C14 1.3900
C13 H13 0.9300
C14 H14 0.9300
C3 C34 1.202(8)
C3 Pt1 1.979(6)
C4 C41 1.147(8)
C4 Pt1 2.037(6)
C5 C6 1.3900
C5 N2 1.3900
C6 C7 1.3900
C6 H6 0.9300
C7 C8 1.3900
C7 H7 0.9300
C8 C9 1.3900
C8 H8 0.9300
C9 N2 1.3900
C9 C15 1.449(3)
N2 Pt1 1.963(2)
C2 C27 1.179(7)
C2 Pt1 2.045(5)
C15 C16 1.3900
C15 N1 1.3900
C16 C17 1.3900
C16 H16 0.9300
C17 C18 1.3900
C17 C20 1.513(6)
C18 C19 1.3900
C18 C23 1.498(6)
C19 N1 1.3900
C19 H19 0.9300
N1 Pt1 2.163(2)
C20 C21 1.528(9)
C20 H20A 0.9700
C20 H20B 0.9700
C21 C22 1.535(9)
C21 C24 1.564(9)
C21 H21 0.9800
C22 C23 1.555(8)
C22 H22A 0.9700
C22 H22B 0.9700
C23 C24 1.571(8)
C23 H23 0.9800
C24 C26 1.516(10)
C24 C25 1.522(9)
C25 H25A 0.9600
C25 H25B 0.9600
C25 H25C 0.9600
C26 H26A 0.9600
C26 H26B 0.9600
C26 H26C 0.9600
C27 C28 1.463(7)
C28 C29 1.3900
C28 C33 1.3900
C29 C30 1.3900
C29 H29 0.9300
C30 C31 1.3900
C30 H30 0.9300
C31 C32 1.3900
C31 H31 0.9300
C32 C33 1.3900
C32 H32 0.9300
C33 H33 0.9300
C34 C35 1.439(6)
C35 C36 1.3900
C35 C40 1.3900
C36 C37 1.3900
C36 H36 0.9300
C37 C38 1.3900
C37 H37 0.9300
C38 C39 1.3900
C38 H38 0.9300
C39 C40 1.3900
C39 H39 0.9300
C40 H40 0.9300
C41 C42 1.475(6)
C42 C43 1.3900
C42 C47 1.3900
C43 C44 1.3900
C43 H43 0.9300
C44 C45 1.3900
C44 H44 0.9300
C45 C46 1.3900
C45 H45 0.9300
C46 C47 1.3900
C46 H46 0.9300
C47 H47 0.9300
C49 N3A 1.151(3)
C49 N3B 1.154(3)
C49 C48A 1.536(3)
C49 C48B 1.543(3)
C48A H48A 0.9600
C48A H48B 0.9600
C48A H48C 0.9600
C48B H48D 0.9600
C48B H48E 0.9600
C48B H48F 0.9600

loop_
_geom_torsion_atom_site_label_1
_geom_torsion_atom_site_label_2
_geom_torsion_atom_site_label_3
_geom_torsion_atom_site_label_4
_geom_torsion
C14 C1 C10 C11 0.0
Pt1 C1 C10 C11 -175.1(2)
C14 C1 C10 C5 -175.1(3)
Pt1 C1 C10 C5 9.8(3)
C1 C10 C11 C12 0.0
C5 C10 C11 C12 174.9(4)
C10 C11 C12 C13 0.0
C11 C12 C13 C14 0.0
C12 C13 C14 C1 0.0
C10 C1 C14 C13 0.0
Pt1 C1 C14 C13 174.3(3)
C1 C10 C5 C6 171.2(2)
C11 C10 C5 C6 -3.8(4)
C1 C10 C5 N2 -8.4(3)
C11 C10 C5 N2 176.6(2)
N2 C5 C6 C7 0.0
C10 C5 C6 C7 -179.5(4)
C5 C6 C7 C8 0.0
C6 C7 C8 C9 0.0
C7 C8 C9 N2 0.0
C7 C8 C9 C15 175.1(4)
C8 C9 N2 C5 0.0
C15 C9 N2 C5 -175.8(3)
C8 C9 N2 Pt1 176.5(2)
C15 C9 N2 Pt1 0.8(3)
C6 C5 N2 C9 0.0
C10 C5 N2 C9 179.6(3)
C6 C5 N2 Pt1 -176.6(2)
C10 C5 N2 Pt1 3.0(3)
N2 C9 C15 C16 170.8(2)
C8 C9 C15 C16 -4.6(4)
N2 C9 C15 N1 -4.5(3)
C8 C9 C15 N1 -179.9(2)
N1 C15 C16 C17 0.0
C9 C15 C16 C17 -175.2(3)
C15 C16 C17 C18 0.0
C15 C16 C17 C20 177.2(4)
C16 C17 C18 C19 0.0
C20 C17 C18 C19 -177.3(4)
C16 C17 C18 C23 -179.8(4)
C20 C17 C18 C23 2.9(4)
C17 C18 C19 N1 0.0
C23 C18 C19 N1 179.8(4)
C18 C19 N1 C15 0.0
C18 C19 N1 Pt1 168.0(2)
C16 C15 N1 C19 0.0
C9 C15 N1 C19 175.5(3)
C16 C15 N1 Pt1 -169.68(19)
C9 C15 N1 Pt1 5.8(3)
C16 C17 C20 C21 179.9(4)
C18 C17 C20 C21 -2.9(6)
C17 C20 C21 C22 -45.9(6)
C17 C20 C21 C24 49.2(6)
C20 C21 C22 C23 84.1(5)
C24 C21 C22 C23 -28.0(4)
C19 C18 C23 C22 -135.5(4)
C17 C18 C23 C22 44.3(5)
C19 C18 C23 C24 132.5(4)
C17 C18 C23 C24 -47.8(5)
C21 C22 C23 C18 -81.0(5)
C21 C22 C23 C24 27.9(5)
C20 C21 C24 C26 38.9(7)
C22 C21 C24 C26 148.7(5)
C20 C21 C24 C25 168.5(5)
C22 C21 C24 C25 -81.7(6)
C20 C21 C24 C23 -82.0(5)
C22 C21 C24 C23 27.7(4)
C18 C23 C24 C26 -41.7(7)
C22 C23 C24 C26 -147.8(6)
C18 C23 C24 C25 -168.9(5)
C22 C23 C24 C25 84.9(5)
C18 C23 C24 C21 78.8(5)
C22 C23 C24 C21 -27.4(5)
C33 C28 C29 C30 0.0
C27 C28 C29 C30 -177.5(5)
C28 C29 C30 C31 0.0
C29 C30 C31 C32 0.0
C30 C31 C32 C33 0.0
C31 C32 C33 C28 0.0
C29 C28 C33 C32 0.0
C27 C28 C33 C32 177.5(5)
C40 C35 C36 C37 0.0
C34 C35 C36 C37 -179.9(4)
C35 C36 C37 C38 0.0
C36 C37 C38 C39 0.0
C37 C38 C39 C40 0.0
C38 C39 C40 C35 0.0
C36 C35 C40 C39 0.0
C34 C35 C40 C39 179.9(4)
C47 C42 C43 C44 0.0
C41 C42 C43 C44 -179.2(4)
C42 C43 C44 C45 0.0
C43 C44 C45 C46 0.0
C44 C45 C46 C47 0.0
C45 C46 C47 C42 0.0
C43 C42 C47 C46 0.0
C41 C42 C47 C46 179.1(5)
